data_4067199
loop_
_publ_author_name
'Dureen, Meghan A.'
'Brown, Christopher C.'
'Stephan, Douglas W.'

_publ_section_title
;
 Deprotonation and Addition Reactions of Frustrated Lewis Pairs with
 Alkynes
;
_journal_issue 23
_journal_name_full Organometallics
_journal_page_first 6594
_journal_paper_doi 10.1021/om1009044
_journal_volume 29
_journal_year 2010
_chemical_formula_sum 'C36 H37 B F15 P'
_chemical_formula_weight 796.44
_chemical_name_systematic
; 
 ? 
;
_space_group_IT_number 61
_symmetry_cell_setting orthorhombic
_symmetry_space_group_name_Hall '-P 2ac 2ab'
_symmetry_space_group_name_H-M 'P b c a'
_atom_sites_solution_hydrogens geom
_atom_sites_solution_primary direct
_atom_sites_solution_secondary difmap
_audit_creation_method SHELXL-97
_cell_angle_alpha 90.00
_cell_angle_beta 90.00
_cell_angle_gamma 90.00
_cell_formula_units_Z 8
_cell_length_a 20.0199(10)
_cell_length_b 16.7127(7)
_cell_length_c 21.5983(8)
_cell_measurement_temperature 150(2)
_cell_volume 7226.5(5)
_computing_structure_refinement 'SHELXL-97 (Sheldrick, 1997)'
_computing_structure_solution 'SHELXS-97 (Sheldrick, 1990)'
_diffrn_ambient_temperature 150(2)
_diffrn_measured_fraction_theta_full 0.998
_diffrn_measured_fraction_theta_max 0.998
_diffrn_radiation_monochromator graphite
_diffrn_radiation_source 'fine-focus sealed tube'
_diffrn_radiation_type MoK\a
_diffrn_radiation_wavelength 0.71073
_diffrn_reflns_av_R_equivalents 0.1112
_diffrn_reflns_av_sigmaI/netI 0.1345
_diffrn_reflns_limit_h_max 26
_diffrn_reflns_limit_h_min -22
_diffrn_reflns_limit_k_max 21
_diffrn_reflns_limit_k_min -20
_diffrn_reflns_limit_l_max 28
_diffrn_reflns_limit_l_min -26
_diffrn_reflns_number 35330
_diffrn_reflns_theta_full 27.52
_diffrn_reflns_theta_max 27.52
_diffrn_reflns_theta_min 1.85
_exptl_absorpt_coefficient_mu 0.180
_exptl_absorpt_correction_T_max 0.7456
_exptl_absorpt_correction_T_min 0.6036
_exptl_absorpt_correction_type empirical
_exptl_absorpt_process_details SADABS
_exptl_crystal_density_diffrn 1.464
_exptl_crystal_density_method 'not measured'
_exptl_crystal_F_000 3264
_exptl_crystal_size_max 0.23
_exptl_crystal_size_mid 0.22
_exptl_crystal_size_min 0.18
_refine_diff_density_max 0.456
_refine_diff_density_min -0.263
_refine_diff_density_rms 0.061
_refine_ls_extinction_method none
_refine_ls_goodness_of_fit_ref 0.972
_refine_ls_hydrogen_treatment mixed
_refine_ls_matrix_type full
_refine_ls_number_parameters 491
_refine_ls_number_reflns 8286
_refine_ls_number_restraints 0
_refine_ls_restrained_S_all 0.972
_refine_ls_R_factor_all 0.1722
_refine_ls_R_factor_gt 0.0584
_refine_ls_shift/su_max 0.000
_refine_ls_shift/su_mean 0.000
_refine_ls_structure_factor_coef Fsqd
_refine_ls_weighting_details 'calc w=1/[\s^2^(Fo^2^)+(0.0487P)^2^+0.0000P] where P=(Fo^2^+2Fc^2^)/3'
_refine_ls_weighting_scheme calc
_refine_ls_wR_factor_gt 0.1035
_refine_ls_wR_factor_ref 0.1371
_reflns_number_gt 3662
_reflns_number_total 8286
_reflns_threshold_expression >2sigma(I)
_cod_data_source_file om1009044_si_002.cif
_cod_data_source_block '[tBu3PH][C4H9CCB(C6F5)3]'
_cod_depositor_comments
;
The following automatic conversions were performed:

'_symmetry_cell_setting' value 'Orthorhombic' changed to
'orthorhombic' according to
/home/saulius/struct/CIF-dictionaries/cif_core.dic dictionary named
'cif_core.dic' version 2.4.1 from 2010-06-29.

Automatic conversion script
Id: cif_fix_values 1715 2011-07-08 13:25:40Z adriana 
;
_cod_original_sg_symbol_H-M Pbca
_cod_database_code 4067199

loop_
_symmetry_equiv_pos_as_xyz
'x, y, z'
'-x+1/2, -y, z+1/2'
'-x, y+1/2, -z+1/2'
'x+1/2, -y+1/2, -z'
'-x, -y, -z'
'x-1/2, y, -z-1/2'
'x, -y-1/2, z-1/2'
'-x-1/2, y-1/2, z'

loop_
_atom_site_label
_atom_site_type_symbol
_atom_site_fract_x
_atom_site_fract_y
_atom_site_fract_z
_atom_site_U_iso_or_equiv
_atom_site_adp_type
_atom_site_occupancy
_atom_site_symmetry_multiplicity
_atom_site_calc_flag
_atom_site_refinement_flags
P1 P 0.13180(5) 0.81779(5) 0.14016(4) 0.0306(2) Uani 1 1 d .
C29 C 0.06063(18) 0.8033(2) 0.19407(16) 0.0422(9) Uani 1 1 d .
C32 C 0.0678(2) 0.7241(2) 0.22987(18) 0.0643(13) Uani 1 1 d .
H32A H 0.0307 0.7187 0.2592 0.097 Uiso 1 1 calc R
H32B H 0.1102 0.7239 0.2526 0.097 Uiso 1 1 calc R
H32C H 0.0670 0.6792 0.2007 0.097 Uiso 1 1 calc R
C30 C 0.06224(19) 0.8715(2) 0.24212(15) 0.0545(11) Uani 1 1 d .
H30A H 0.0272 0.8627 0.2731 0.082 Uiso 1 1 calc R
H30B H 0.0546 0.9227 0.2213 0.082 Uiso 1 1 calc R
H30C H 0.1059 0.8724 0.2626 0.082 Uiso 1 1 calc R
C25 C 0.1229(2) 0.9063(2) 0.08833(16) 0.0496(11) Uani 1 1 d .
C33 C 0.1596(2) 0.7253(2) 0.10026(17) 0.0597(13) Uani 1 1 d .
C26 C 0.0880(2) 0.9766(2) 0.12110(17) 0.0673(14) Uani 1 1 d .
H26A H 0.0879 1.0234 0.0938 0.101 Uiso 1 1 calc R
H26B H 0.1120 0.9895 0.1593 0.101 Uiso 1 1 calc R
H26C H 0.0419 0.9617 0.1310 0.101 Uiso 1 1 calc R
C31 C -0.00614(19) 0.8035(3) 0.15937(19) 0.0691(13) Uani 1 1 d .
H31A H -0.0427 0.7948 0.1888 0.104 Uiso 1 1 calc R
H31B H -0.0062 0.7606 0.1284 0.104 Uiso 1 1 calc R
H31C H -0.0122 0.8551 0.1387 0.104 Uiso 1 1 calc R
C36 C 0.1954(2) 0.6715(2) 0.14827(18) 0.0762(15) Uani 1 1 d .
H36A H 0.2140 0.6244 0.1274 0.114 Uiso 1 1 calc R
H36B H 0.1632 0.6542 0.1798 0.114 Uiso 1 1 calc R
H36C H 0.2315 0.7017 0.1680 0.114 Uiso 1 1 calc R
C34 C 0.0995(3) 0.6804(2) 0.0716(2) 0.096(2) Uani 1 1 d .
H34A H 0.1156 0.6340 0.0483 0.145 Uiso 1 1 calc R
H34B H 0.0753 0.7164 0.0437 0.145 Uiso 1 1 calc R
H34C H 0.0695 0.6625 0.1047 0.145 Uiso 1 1 calc R
C27 C 0.1934(2) 0.9353(3) 0.0719(2) 0.0903(17) Uani 1 1 d .
H27A H 0.1905 0.9848 0.0479 0.135 Uiso 1 1 calc R
H27B H 0.2163 0.8942 0.0474 0.135 Uiso 1 1 calc R
H27C H 0.2186 0.9453 0.1101 0.135 Uiso 1 1 calc R
C28 C 0.0824(3) 0.8852(2) 0.02957(16) 0.0765(15) Uani 1 1 d .
H28A H 0.0799 0.9322 0.0025 0.115 Uiso 1 1 calc R
H28B H 0.0371 0.8688 0.0414 0.115 Uiso 1 1 calc R
H28C H 0.1044 0.8413 0.0075 0.115 Uiso 1 1 calc R
C35 C 0.2117(3) 0.7447(3) 0.04952(19) 0.108(2) Uani 1 1 d .
H35A H 0.2282 0.6948 0.0313 0.162 Uiso 1 1 calc R
H35B H 0.2490 0.7743 0.0679 0.162 Uiso 1 1 calc R
H35C H 0.1907 0.7774 0.0172 0.162 Uiso 1 1 calc R
F1 F 0.19415(9) 0.11948(10) 0.45168(8) 0.0373(5) Uani 1 1 d .
F11 F 0.10613(9) 0.24814(10) 0.43623(7) 0.0309(4) Uani 1 1 d .
F15 F 0.28856(9) 0.28038(10) 0.29821(8) 0.0385(5) Uani 1 1 d .
F6 F 0.18806(10) 0.04434(11) 0.23596(9) 0.0466(5) Uani 1 1 d .
F14 F 0.31809(10) 0.41815(11) 0.35205(8) 0.0460(5) Uani 1 1 d .
F12 F 0.13293(10) 0.38921(11) 0.48460(8) 0.0461(6) Uani 1 1 d .
F10 F 0.31564(9) 0.16691(11) 0.39442(8) 0.0412(5) Uani 1 1 d .
F13 F 0.23973(11) 0.47572(11) 0.44579(9) 0.0524(6) Uani 1 1 d .
F5 F 0.05228(9) 0.09095(11) 0.27751(8) 0.0435(5) Uani 1 1 d .
F9 F 0.41299(10) 0.06361(13) 0.37299(10) 0.0599(6) Uani 1 1 d .
F7 F 0.28683(12) -0.05738(12) 0.21533(10) 0.0643(7) Uani 1 1 d .
F2 F 0.12304(11) 0.01013(12) 0.51185(9) 0.0577(6) Uani 1 1 d .
F3 F 0.01560(12) -0.05983(12) 0.45644(10) 0.0669(7) Uani 1 1 d .
F8 F 0.40125(11) -0.04940(12) 0.28342(10) 0.0664(7) Uani 1 1 d .
F4 F -0.02018(10) -0.01398(12) 0.33968(10) 0.0591(6) Uani 1 1 d .
C23 C 0.26498(17) 0.37548(19) 0.37195(14) 0.0310(8) Uani 1 1 d .
C7 C 0.12760(16) 0.11187(17) 0.36145(14) 0.0267(7) Uani 1 1 d .
C20 C 0.15970(16) 0.28726(18) 0.41231(13) 0.0234(7) Uani 1 1 d .
C19 C 0.19678(15) 0.25405(17) 0.36469(13) 0.0225(7) Uani 1 1 d .
C21 C 0.17261(17) 0.36065(19) 0.43891(13) 0.0278(8) Uani 1 1 d .
C24 C 0.24884(17) 0.30316(18) 0.34624(13) 0.0282(8) Uani 1 1 d .
C22 C 0.22608(18) 0.40464(18) 0.41948(14) 0.0332(9) Uani 1 1 d .
C18 C 0.30553(17) 0.11370(19) 0.34775(14) 0.0311(8) Uani 1 1 d .
C8 C 0.14119(17) 0.08730(19) 0.42150(15) 0.0318(8) Uani 1 1 d .
C13 C 0.24636(17) 0.11442(18) 0.31459(13) 0.0268(8) Uani 1 1 d .
C17 C 0.35730(18) 0.0608(2) 0.33812(16) 0.0384(9) Uani 1 1 d .
C2 C 0.13965(18) 0.24340(19) 0.21570(15) 0.0367(9) Uani 1 1 d .
C12 C 0.07220(18) 0.0750(2) 0.33622(15) 0.0338(8) Uani 1 1 d .
C1 C 0.15406(16) 0.20696(19) 0.26132(15) 0.0305(8) Uani 1 1 d .
B1 B 0.17983(19) 0.1718(2) 0.32550(16) 0.0275(9) Uani 1 1 d .
C11 C 0.03424(18) 0.0189(2) 0.36740(18) 0.0402(9) Uani 1 1 d .
C15 C 0.2942(2) 0.00009(19) 0.25871(16) 0.0416(9) Uani 1 1 d .
C14 C 0.24389(18) 0.05376(19) 0.27020(15) 0.0333(8) Uani 1 1 d .
C10 C 0.0514(2) -0.0032(2) 0.42624(18) 0.0447(10) Uani 1 1 d .
C16 C 0.3516(2) 0.0038(2) 0.29295(17) 0.0433(10) Uani 1 1 d .
C9 C 0.10539(19) 0.0316(2) 0.45369(16) 0.0392(9) Uani 1 1 d .
C3 C 0.1243(2) 0.2872(2) 0.15766(15) 0.0586(12) Uani 1 1 d .
H3A H 0.1633 0.3206 0.1465 0.070 Uiso 1 1 calc R
H3B H 0.0862 0.3236 0.1654 0.070 Uiso 1 1 calc R
C5 C 0.0409(2) 0.1971(2) 0.10883(18) 0.0581(12) Uani 1 1 d .
H5A H 0.0359 0.1749 0.1511 0.070 Uiso 1 1 calc R
H5B H 0.0376 0.1520 0.0792 0.070 Uiso 1 1 calc R
H1 H 0.1823(13) 0.8390(15) 0.1769(11) 0.027(8) Uiso 1 1 d .
C6 C -0.0168(2) 0.2565(2) 0.09636(19) 0.0831(17) Uani 1 1 d .
H6A H -0.0597 0.2289 0.1014 0.125 Uiso 1 1 calc R
H6B H -0.0132 0.2770 0.0540 0.125 Uiso 1 1 calc R
H6C H -0.0141 0.3010 0.1257 0.125 Uiso 1 1 calc R
C4 C 0.1073(2) 0.2335(2) 0.10324(17) 0.0641(13) Uani 1 1 d .
H4A H 0.1092 0.2653 0.0646 0.077 Uiso 1 1 calc R
H4B H 0.1413 0.1906 0.1002 0.077 Uiso 1 1 calc R

loop_
_atom_site_aniso_label
_atom_site_aniso_U_11
_atom_site_aniso_U_22
_atom_site_aniso_U_33
_atom_site_aniso_U_23
_atom_site_aniso_U_13
_atom_site_aniso_U_12
P1 0.0336(6) 0.0340(5) 0.0241(4) -0.0005(4) -0.0045(4) 0.0011(5)
C29 0.030(2) 0.052(2) 0.045(2) -0.0038(19) -0.0045(17) -0.0064(19)
C32 0.068(3) 0.066(3) 0.060(3) 0.014(2) -0.003(2) -0.032(3)
C30 0.045(3) 0.080(3) 0.038(2) -0.014(2) 0.0057(19) 0.007(2)
C25 0.064(3) 0.045(2) 0.039(2) 0.0117(19) -0.003(2) 0.005(2)
C33 0.078(3) 0.055(3) 0.046(2) -0.013(2) -0.014(2) 0.034(2)
C26 0.104(4) 0.038(2) 0.060(3) 0.003(2) -0.019(3) 0.009(3)
C31 0.034(3) 0.092(4) 0.081(3) -0.009(3) -0.008(2) -0.011(3)
C36 0.097(4) 0.061(3) 0.071(3) -0.009(2) -0.026(3) 0.047(3)
C34 0.157(5) 0.050(3) 0.082(3) -0.038(3) -0.064(4) 0.028(3)
C27 0.095(4) 0.103(4) 0.073(3) 0.047(3) 0.016(3) -0.016(3)
C28 0.126(5) 0.066(3) 0.038(2) 0.000(2) -0.029(3) 0.027(3)
C35 0.124(5) 0.152(5) 0.049(3) -0.008(3) 0.019(3) 0.088(4)
F1 0.0394(13) 0.0336(11) 0.0390(10) 0.0062(9) -0.0087(9) 0.0008(10)
F11 0.0292(11) 0.0331(10) 0.0305(10) -0.0008(8) 0.0059(8) 0.0008(9)
F15 0.0401(13) 0.0356(11) 0.0399(11) -0.0078(9) 0.0165(9) -0.0058(10)
F6 0.0435(14) 0.0433(12) 0.0530(12) -0.0185(10) -0.0081(11) 0.0060(11)
F14 0.0512(14) 0.0351(11) 0.0518(12) -0.0058(10) 0.0150(11) -0.0178(11)
F12 0.0622(15) 0.0381(11) 0.0381(10) -0.0099(9) 0.0215(10) 0.0003(11)
F10 0.0315(12) 0.0453(12) 0.0469(11) -0.0149(10) -0.0099(9) 0.0064(10)
F13 0.0775(17) 0.0307(11) 0.0490(12) -0.0143(10) 0.0165(11) -0.0192(12)
F5 0.0352(13) 0.0447(12) 0.0506(12) -0.0107(10) -0.0092(10) -0.0014(10)
F9 0.0327(13) 0.0657(15) 0.0812(15) -0.0050(12) -0.0128(12) 0.0170(12)
F7 0.0720(17) 0.0461(13) 0.0747(15) -0.0303(12) 0.0064(13) 0.0143(12)
F2 0.0770(18) 0.0437(13) 0.0524(13) 0.0205(11) 0.0066(12) -0.0020(12)
F3 0.0782(18) 0.0393(13) 0.0833(16) -0.0032(12) 0.0370(14) -0.0214(12)
F8 0.0549(16) 0.0531(14) 0.0911(17) -0.0051(13) 0.0151(13) 0.0284(13)
F4 0.0397(15) 0.0524(13) 0.0853(16) -0.0248(12) 0.0111(12) -0.0165(11)
C23 0.035(2) 0.0259(19) 0.0321(18) 0.0003(15) 0.0050(16) -0.0053(17)
C7 0.0226(19) 0.0218(17) 0.0355(17) -0.0028(15) 0.0003(15) 0.0056(16)
C20 0.023(2) 0.0249(17) 0.0219(16) 0.0053(14) -0.0006(14) -0.0005(15)
C19 0.0206(18) 0.0229(17) 0.0241(15) 0.0044(14) -0.0006(14) 0.0047(15)
C21 0.036(2) 0.0263(18) 0.0209(16) -0.0021(14) 0.0054(15) 0.0042(17)
C24 0.030(2) 0.0294(19) 0.0252(17) -0.0045(15) 0.0067(15) 0.0035(16)
C22 0.051(3) 0.0196(18) 0.0294(18) -0.0010(15) 0.0014(17) -0.0048(18)
C18 0.031(2) 0.0292(19) 0.0335(18) -0.0018(16) 0.0036(16) 0.0056(17)
C8 0.032(2) 0.0199(17) 0.043(2) -0.0027(16) 0.0012(17) 0.0021(17)
C13 0.028(2) 0.0231(17) 0.0293(16) 0.0010(15) 0.0049(15) 0.0027(16)
C17 0.026(2) 0.039(2) 0.050(2) 0.0023(18) -0.0025(18) 0.0078(18)
C2 0.045(2) 0.031(2) 0.0341(19) -0.0067(17) -0.0093(17) 0.0024(18)
C12 0.032(2) 0.0311(19) 0.038(2) -0.0057(16) 0.0006(17) 0.0054(17)
C1 0.028(2) 0.0307(19) 0.0332(19) -0.0062(16) -0.0036(16) -0.0015(16)
B1 0.026(2) 0.026(2) 0.0312(19) -0.0003(17) -0.0004(17) 0.0031(18)
C11 0.027(2) 0.031(2) 0.063(3) -0.015(2) 0.005(2) -0.0081(18)
C15 0.049(3) 0.0268(19) 0.049(2) -0.0143(18) 0.012(2) 0.0032(19)
C14 0.032(2) 0.0290(19) 0.0392(19) -0.0006(16) 0.0002(17) 0.0013(18)
C10 0.046(3) 0.027(2) 0.061(3) -0.003(2) 0.025(2) -0.0068(19)
C16 0.038(3) 0.030(2) 0.062(2) 0.003(2) 0.016(2) 0.0176(19)
C9 0.044(3) 0.028(2) 0.045(2) 0.0027(17) 0.0042(19) 0.0011(19)
C3 0.096(4) 0.044(2) 0.036(2) -0.0031(18) -0.024(2) -0.002(2)
C5 0.072(3) 0.045(3) 0.057(3) -0.007(2) 0.005(2) 0.000(2)
C6 0.122(5) 0.056(3) 0.072(3) 0.009(2) -0.053(3) -0.017(3)
C4 0.084(4) 0.063(3) 0.045(2) -0.005(2) -0.015(2) -0.012(3)

loop_
_atom_type_symbol
_atom_type_description
_atom_type_scat_dispersion_real
_atom_type_scat_dispersion_imag
_atom_type_scat_source
C C 0.0033 0.0016 'International Tables Vol C Tables 4.2.6.8 and 6.1.1.4'
H H 0.0000 0.0000 'International Tables Vol C Tables 4.2.6.8 and 6.1.1.4'
B B 0.0013 0.0007 'International Tables Vol C Tables 4.2.6.8 and 6.1.1.4'
F F 0.0171 0.0103 'International Tables Vol C Tables 4.2.6.8 and 6.1.1.4'
P P 0.1023 0.0942 'International Tables Vol C Tables 4.2.6.8 and 6.1.1.4'

loop_
_geom_angle_atom_site_label_1
_geom_angle_atom_site_label_2
_geom_angle_atom_site_label_3
_geom_angle
C33 P1 C29 114.40(19)
C33 P1 C25 114.28(17)
C29 P1 C25 114.00(18)
C31 C29 C32 109.2(3)
C31 C29 C30 110.2(3)
C32 C29 C30 107.2(3)
C31 C29 P1 111.2(2)
C32 C29 P1 110.9(3)
C30 C29 P1 108.0(2)
C27 C25 C26 106.4(4)
C27 C25 C28 111.4(3)
C26 C25 C28 108.3(3)
C27 C25 P1 107.5(3)
C26 C25 P1 111.9(2)
C28 C25 P1 111.2(3)
C35 C33 C34 110.0(3)
C35 C33 C36 106.6(4)
C34 C33 C36 110.2(4)
C35 C33 P1 110.9(3)
C34 C33 P1 110.8(3)
C36 C33 P1 108.2(2)
F14 C23 C24 121.5(3)
F14 C23 C22 119.7(3)
C24 C23 C22 118.8(3)
C12 C7 C8 113.2(3)
C12 C7 B1 126.6(3)
C8 C7 B1 119.8(3)
F11 C20 C21 114.7(3)
F11 C20 C19 120.9(3)
C21 C20 C19 124.4(3)
C20 C19 C24 112.3(3)
C20 C19 B1 127.2(3)
C24 C19 B1 120.1(3)
F12 C21 C22 119.6(3)
F12 C21 C20 120.5(3)
C22 C21 C20 119.9(3)
F15 C24 C23 114.7(3)
F15 C24 C19 119.5(3)
C23 C24 C19 125.7(3)
F13 C22 C21 120.4(3)
F13 C22 C23 120.8(3)
C21 C22 C23 118.8(3)
F10 C18 C17 114.8(3)
F10 C18 C13 120.4(3)
C17 C18 C13 124.8(3)
F1 C8 C9 115.9(3)
F1 C8 C7 119.0(3)
C9 C8 C7 125.1(3)
C18 C13 C14 112.3(3)
C18 C13 B1 128.2(3)
C14 C13 B1 119.3(3)
F9 C17 C16 119.5(3)
F9 C17 C18 121.1(3)
C16 C17 C18 119.4(3)
C1 C2 C3 177.5(4)
F5 C12 C7 121.2(3)
F5 C12 C11 115.3(3)
C7 C12 C11 123.5(3)
C2 C1 B1 170.3(3)
C1 B1 C7 115.5(3)
C1 B1 C19 101.9(2)
C7 B1 C19 113.4(3)
C1 B1 C13 110.5(3)
C7 B1 C13 103.0(2)
C19 B1 C13 112.9(3)
F4 C11 C10 120.1(3)
F4 C11 C12 120.0(3)
C10 C11 C12 119.9(3)
F7 C15 C16 120.0(3)
F7 C15 C14 120.7(4)
C16 C15 C14 119.3(3)
F6 C14 C15 115.7(3)
F6 C14 C13 119.4(3)
C15 C14 C13 125.0(3)
F3 C10 C9 120.5(4)
F3 C10 C11 120.3(4)
C9 C10 C11 119.2(3)
F8 C16 C17 120.4(4)
F8 C16 C15 120.4(3)
C17 C16 C15 119.1(3)
F2 C9 C10 119.9(3)
F2 C9 C8 121.1(3)
C10 C9 C8 119.1(3)
C2 C3 C4 114.1(3)
C4 C5 C6 113.3(3)
C5 C4 C3 112.6(4)

loop_
_geom_bond_atom_site_label_1
_geom_bond_atom_site_label_2
_geom_bond_distance
P1 C33 1.856(4)
P1 C29 1.856(4)
P1 C25 1.864(4)
C29 C31 1.532(5)
C29 C32 1.539(5)
C29 C30 1.542(5)
C25 C27 1.535(6)
C25 C26 1.539(5)
C25 C28 1.547(5)
C33 C35 1.546(6)
C33 C34 1.547(6)
C33 C36 1.548(5)
F1 C8 1.356(4)
F11 C20 1.358(3)
F15 C24 1.361(3)
F6 C14 1.350(4)
F14 C23 1.350(3)
F12 C21 1.354(3)
F10 C18 1.359(3)
F13 C22 1.345(3)
F5 C12 1.356(3)
F9 C17 1.346(4)
F7 C15 1.350(4)
F2 C9 1.353(4)
F3 C10 1.354(4)
F8 C16 1.350(4)
F4 C11 1.359(4)
C23 C24 1.369(4)
C23 C22 1.378(4)
C7 C12 1.381(4)
C7 C8 1.387(4)
C7 B1 1.643(5)
C20 C21 1.379(4)
C20 C19 1.385(4)
C19 C24 1.385(4)
C19 B1 1.649(5)
C21 C22 1.365(4)
C18 C17 1.378(4)
C18 C13 1.384(4)
C8 C9 1.366(5)
C13 C14 1.396(4)
C13 B1 1.658(5)
C17 C16 1.368(5)
C2 C1 1.194(4)
C2 C3 1.484(5)
C12 C11 1.382(5)
C1 B1 1.592(5)
C11 C10 1.367(5)
C15 C16 1.368(5)
C15 C14 1.371(5)
C10 C9 1.363(5)
C3 C4 1.518(5)
C5 C4 1.467(5)
C5 C6 1.547(5)
